data_4500560
loop_
_publ_author_name
'Singh, Monika'
'Ramanan, Arunachalam'

_publ_section_title
;
 Crystal Engineering of Polyoxomolybdates Based Metal--Organic Solids: The
 Case of Chromium Molybdate Cluster Based Metal Complexes and Coordination
 Polymers
;
_journal_issue 8
_journal_name_full 'Crystal Growth &amp; Design'
_journal_page_first 3381
_journal_paper_doi 10.1021/cg101695w
_journal_volume 11
_journal_year 2011
_chemical_formula_moiety 'C10 H6 Cr Cu2 Mo6 N4 O32, 17(O)'
_chemical_formula_sum 'C10 H6 Cr Cu2 Mo6 N4 O49'
_chemical_formula_weight 1720.93
_chemical_name_common anderson
_chemical_name_systematic
;  
?
;
_space_group_IT_number 14
_symmetry_cell_setting monoclinic
_symmetry_space_group_name_Hall '-P 2ybc'
_symmetry_space_group_name_H-M 'P 1 21/c 1'
_atom_sites_solution_hydrogens geom
_atom_sites_solution_primary direct
_atom_sites_solution_secondary difmap
_audit_creation_method 'SHELXTL-NT2000 ver.6.12'
_cell_angle_alpha 90.00
_cell_angle_beta 107.703(3)
_cell_angle_gamma 90.00
_cell_formula_units_Z 2
_cell_length_a 10.8805(17)
_cell_length_b 17.084(3)
_cell_length_c 13.590(2)
_cell_measurement_reflns_used 6517
_cell_measurement_temperature 293(2)
_cell_measurement_theta_max 28.40
_cell_measurement_theta_min 2.27
_cell_volume 2406.5(7)
_computing_cell_refinement 'Bruker SMART'
_computing_data_collection 'Bruker SMART'
_computing_data_reduction 'Bruker SAINT'
_computing_molecular_graphics 'Bruker SHELXTL'
_computing_publication_material 'Bruker SHELXTL'
_computing_structure_refinement 'SHELXL-97 (Sheldrick, 1997)'
_computing_structure_solution 'SHELXS-97 (Sheldrick, 1990)'
_diffrn_ambient_temperature 293(2)
_diffrn_measured_fraction_theta_full 0.993
_diffrn_measured_fraction_theta_max 0.993
_diffrn_measurement_device_type 'CCD area detector'
_diffrn_measurement_method 'phi and omega scans'
_diffrn_radiation_monochromator graphite
_diffrn_radiation_source 'fine-focus sealed tube'
_diffrn_radiation_type MoK\a
_diffrn_radiation_wavelength 0.71073
_diffrn_reflns_av_R_equivalents 0.0476
_diffrn_reflns_av_sigmaI/netI 0.0628
_diffrn_reflns_limit_h_max 12
_diffrn_reflns_limit_h_min -12
_diffrn_reflns_limit_k_max 20
_diffrn_reflns_limit_k_min -16
_diffrn_reflns_limit_l_max 16
_diffrn_reflns_limit_l_min -12
_diffrn_reflns_number 11280
_diffrn_reflns_theta_full 25.00
_diffrn_reflns_theta_max 25.00
_diffrn_reflns_theta_min 1.96
_exptl_absorpt_coefficient_mu 2.720
_exptl_absorpt_correction_T_max 0.724
_exptl_absorpt_correction_T_min 0.517
_exptl_absorpt_correction_type multi-scan
_exptl_absorpt_process_details '(SADABS; Bruker, 2000)'
_exptl_crystal_colour blue
_exptl_crystal_density_diffrn 2.375
_exptl_crystal_density_method 'not measured'
_exptl_crystal_description Block
_exptl_crystal_F_000 1640.0
_exptl_crystal_size_max 0.398
_exptl_crystal_size_mid 0.204
_exptl_crystal_size_min 0.120
_refine_diff_density_max 1.077
_refine_diff_density_min -0.855
_refine_diff_density_rms 0.157
_refine_ls_extinction_method none
_refine_ls_goodness_of_fit_ref 1.045
_refine_ls_hydrogen_treatment constr
_refine_ls_matrix_type full
_refine_ls_number_parameters 328
_refine_ls_number_reflns 4221
_refine_ls_number_restraints 0
_refine_ls_restrained_S_all 1.045
_refine_ls_R_factor_all 0.0608
_refine_ls_R_factor_gt 0.0431
_refine_ls_shift/su_max 0.002
_refine_ls_shift/su_mean 0.000
_refine_ls_structure_factor_coef Fsqd
_refine_ls_weighting_details 'calc w=1/[\s^2^(Fo^2^)+(0.0560P)^2^+2.5367P] where P=(Fo^2^+2Fc^2^)/3'
_refine_ls_weighting_scheme calc
_refine_ls_wR_factor_gt 0.1073
_refine_ls_wR_factor_ref 0.1171
_reflns_number_gt 3207
_reflns_number_total 4221
_reflns_threshold_expression >2sigma(I)
_cod_data_source_file cg101695w_si_002.cif
_cod_data_source_block 15
_cod_depositor_comments
;
The following automatic conversions were performed:

'_symmetry_cell_setting' value 'Monoclinic' changed to 'monoclinic'
according to /home/saulius/struct/CIF-dictionaries/cif_core.dic
dictionary named 'cif_core.dic' version 2.4.1 from 2010-06-29.

Automatic conversion script
Id: cif_fix_values 1715 2011-07-08 13:25:40Z adriana 
;
_cod_original_sg_symbol_H-M 'P 21/c'
_cod_database_code 4500560

loop_
_symmetry_equiv_pos_as_xyz
'x, y, z'
'-x, y+1/2, -z+1/2'
'-x, -y, -z'
'x, -y-1/2, z-1/2'

loop_
_atom_site_label
_atom_site_type_symbol
_atom_site_fract_x
_atom_site_fract_y
_atom_site_fract_z
_atom_site_U_iso_or_equiv
_atom_site_adp_type
_atom_site_occupancy
_atom_site_symmetry_multiplicity
_atom_site_calc_flag
_atom_site_refinement_flags
Mo1 Mo 0.18859(5) 1.01297(4) 0.36483(5) 0.02570(19) Uani 1 1 d .
Mo2 Mo 0.31790(5) 0.84125(4) 0.45048(5) 0.02577(19) Uani 1 1 d .
Mo3 Mo 0.63008(6) 0.82585(4) 0.57583(5) 0.02717(19) Uani 1 1 d .
Cr1 Cr 0.5000 1.0000 0.5000 0.0209(4) Uani 1 2 d S
Cu1 Cu -0.00294(8) 0.75694(5) 0.44635(6) 0.0254(2) Uani 1 1 d .
O1 O 0.2302(4) 1.1115(3) 0.4425(4) 0.0285(12) Uani 1 1 d .
O2 O 0.1311(4) 1.0481(3) 0.2419(4) 0.0372(13) Uani 1 1 d .
O3 O 0.0563(4) 0.9904(3) 0.4034(4) 0.0379(13) Uani 1 1 d .
O4 O 0.2416(4) 0.9115(3) 0.3357(3) 0.0267(11) Uani 1 1 d .
O5 O 0.1903(4) 0.8252(3) 0.4962(4) 0.0324(12) Uani 1 1 d .
O6 O 0.3256(5) 0.7616(3) 0.3772(4) 0.0408(14) Uani 1 1 d .
O7 O 0.4535(4) 0.8180(3) 0.5753(4) 0.0283(12) Uani 1 1 d .
O8 O 0.6392(5) 0.7508(3) 0.4956(4) 0.0445(15) Uani 1 1 d .
O9 O 0.6979(5) 0.7926(3) 0.6974(4) 0.0410(14) Uani 1 1 d .
O10 O 0.5046(4) 0.8958(3) 0.4386(3) 0.0224(11) Uani 1 1 d .
O11 O 0.3338(4) 0.9654(3) 0.5135(3) 0.0225(11) Uani 1 1 d .
O12 O 0.3923(4) 1.0490(3) 0.3713(3) 0.0226(11) Uani 1 1 d .
O13 O 0.0899(4) 0.6608(3) 0.4383(3) 0.0276(12) Uani 1 1 d .
O14 O 0.1689(5) 0.5900(3) 0.3321(4) 0.0410(14) Uani 1 1 d .
O15 O -0.0882(5) 0.8601(3) 0.4394(4) 0.0331(12) Uani 1 1 d .
O16 O -0.1958(5) 0.6848(3) 0.4033(4) 0.0456(15) Uani 1 1 d .
N1 N -0.0060(5) 0.7663(3) 0.2973(4) 0.0231(13) Uani 1 1 d .
N2 N 0.0076(5) 0.7561(3) 0.0981(4) 0.0254(14) Uani 1 1 d .
C1 C 0.1104(6) 0.6457(5) 0.3524(5) 0.0276(17) Uani 1 1 d .
C2 C 0.0509(6) 0.7053(4) 0.2672(5) 0.0220(16) Uani 1 1 d .
C3 C 0.0569(6) 0.7001(4) 0.1688(5) 0.0260(16) Uani 1 1 d .
H3 H 0.0961 0.6566 0.1500 0.031 Uiso 1 1 calc R
C4 C -0.0441(7) 0.8177(5) 0.1296(5) 0.0323(18) Uani 1 1 d .
H4 H -0.0754 0.8585 0.0836 0.039 Uiso 1 1 calc R
C5 C -0.0529(7) 0.8230(5) 0.2296(5) 0.0331(19) Uani 1 1 d .
H5 H -0.0917 0.8665 0.2489 0.040 Uiso 1 1 calc R
O1W O 0.2501(8) 0.5096(4) 0.1769(5) 0.078(2) Uani 1 1 d .
O2W O 0.4295(7) 0.0394(5) 0.1896(5) 0.077(2) Uani 1 1 d .
O3W O 0.2015(8) 0.0374(5) 0.0896(5) 0.085(2) Uani 1 1 d .
O4W O 0.2695(10) 0.0434(6) 0.9416(8) 0.138(4) Uani 1 1 d .
O5W O 0.4843(12) 0.6099(8) 0.5386(15) 0.247(9) Uani 1 1 d .
O6W O 0.5884(14) 0.1581(8) 0.2392(8) 0.203(7) Uani 1 1 d .
O7W O 0.0000 0.0000 0.0000 0.095(4) Uani 1 2 d S
O8W O 0.5744(10) 0.8692(6) 0.2691(7) 0.125(4) Uani 1 1 d .
O9W O 0.2702(10) 0.8912(7) 0.1303(7) 0.139(4) Uani 1 1 d .

loop_
_atom_site_aniso_label
_atom_site_aniso_U_11
_atom_site_aniso_U_22
_atom_site_aniso_U_33
_atom_site_aniso_U_23
_atom_site_aniso_U_13
_atom_site_aniso_U_12
Mo1 0.0200(3) 0.0341(4) 0.0240(3) 0.0001(3) 0.0083(3) 0.0006(3)
Mo2 0.0225(3) 0.0280(4) 0.0286(4) -0.0024(3) 0.0106(3) -0.0028(3)
Mo3 0.0242(3) 0.0282(4) 0.0295(4) 0.0023(3) 0.0088(3) 0.0040(3)
Cr1 0.0182(7) 0.0244(10) 0.0216(8) 0.0012(7) 0.0083(6) 0.0001(6)
Cu1 0.0307(5) 0.0338(6) 0.0144(4) -0.0005(4) 0.0106(4) 0.0018(4)
O1 0.021(2) 0.033(3) 0.035(3) -0.003(2) 0.013(2) 0.004(2)
O2 0.032(3) 0.045(4) 0.032(3) 0.006(3) 0.005(2) 0.002(2)
O3 0.027(3) 0.048(4) 0.044(3) 0.004(3) 0.018(2) -0.001(2)
O4 0.026(2) 0.032(3) 0.023(2) -0.003(2) 0.008(2) -0.001(2)
O5 0.026(3) 0.033(3) 0.041(3) -0.004(3) 0.015(2) -0.006(2)
O6 0.046(3) 0.035(3) 0.045(3) -0.015(3) 0.019(3) -0.003(3)
O7 0.023(2) 0.035(3) 0.030(3) 0.009(2) 0.011(2) 0.005(2)
O8 0.042(3) 0.041(4) 0.054(4) -0.010(3) 0.020(3) 0.007(3)
O9 0.044(3) 0.035(3) 0.039(3) 0.009(3) 0.006(3) 0.002(3)
O10 0.020(2) 0.025(3) 0.024(2) -0.002(2) 0.0090(19) 0.000(2)
O11 0.019(2) 0.026(3) 0.024(2) 0.001(2) 0.0072(19) -0.001(2)
O12 0.022(2) 0.028(3) 0.018(2) 0.001(2) 0.0071(19) -0.001(2)
O13 0.041(3) 0.030(3) 0.014(2) -0.001(2) 0.013(2) 0.002(2)
O14 0.058(4) 0.039(4) 0.030(3) 0.002(3) 0.020(3) 0.015(3)
O15 0.038(3) 0.038(3) 0.028(3) 0.002(2) 0.018(2) 0.006(2)
O16 0.037(3) 0.067(4) 0.034(3) -0.007(3) 0.012(3) -0.008(3)
N1 0.025(3) 0.029(4) 0.016(3) -0.001(3) 0.007(2) 0.001(3)
N2 0.025(3) 0.034(4) 0.019(3) 0.000(3) 0.009(2) 0.003(3)
C1 0.024(4) 0.031(5) 0.027(4) -0.003(3) 0.005(3) -0.008(3)
C2 0.021(3) 0.030(4) 0.018(3) 0.002(3) 0.010(3) -0.003(3)
C3 0.025(4) 0.030(5) 0.021(4) -0.003(3) 0.003(3) 0.002(3)
C4 0.045(4) 0.031(5) 0.021(4) 0.007(3) 0.010(3) 0.003(4)
C5 0.041(4) 0.036(5) 0.024(4) 0.000(4) 0.012(3) 0.010(4)
O1W 0.119(6) 0.072(5) 0.066(5) -0.005(4) 0.062(5) -0.012(4)
O2W 0.083(5) 0.109(6) 0.049(4) -0.005(4) 0.035(4) -0.004(5)
O3W 0.112(6) 0.086(6) 0.055(4) 0.009(4) 0.024(4) -0.001(5)
O4W 0.153(9) 0.100(7) 0.150(9) -0.055(7) 0.028(7) 0.018(7)
O5W 0.135(11) 0.140(12) 0.45(3) 0.064(14) 0.070(14) -0.004(9)
O6W 0.301(17) 0.240(15) 0.115(8) -0.053(9) 0.134(10) -0.167(13)
O7W 0.092(8) 0.074(8) 0.123(10) -0.044(7) 0.038(7) 0.000(6)
O8W 0.164(9) 0.154(9) 0.089(6) -0.005(6) 0.087(7) 0.010(7)
O9W 0.143(9) 0.183(11) 0.103(7) -0.070(7) 0.054(6) -0.085(8)

loop_
_atom_type_symbol
_atom_type_description
_atom_type_scat_dispersion_real
_atom_type_scat_dispersion_imag
_atom_type_scat_source
C C 0.0033 0.0016 'International Tables Vol C Tables 4.2.6.8 and 6.1.1.4'
H H 0.0000 0.0000 'International Tables Vol C Tables 4.2.6.8 and 6.1.1.4'
N N 0.0061 0.0033 'International Tables Vol C Tables 4.2.6.8 and 6.1.1.4'
O O 0.0106 0.0060 'International Tables Vol C Tables 4.2.6.8 and 6.1.1.4'
Cr Cr 0.3209 0.6236 'International Tables Vol C Tables 4.2.6.8 and 6.1.1.4'
Mo Mo -1.6832 0.6857 'International Tables Vol C Tables 4.2.6.8 and 6.1.1.4'
Cu Cu 0.3201 1.2651 'International Tables Vol C Tables 4.2.6.8 and 6.1.1.4'

loop_
_geom_angle_atom_site_label_1
_geom_angle_atom_site_label_2
_geom_angle_atom_site_label_3
_geom_angle
_geom_angle_site_symmetry_1
_geom_angle_site_symmetry_3
O2 Mo1 O3 106.6(2) . .
O2 Mo1 O4 99.3(2) . .
O3 Mo1 O4 101.2(2) . .
O2 Mo1 O1 100.4(2) . .
O3 Mo1 O1 96.1(2) . .
O4 Mo1 O1 148.85(19) . .
O2 Mo1 O12 90.3(2) . .
O3 Mo1 O12 160.9(2) . .
O4 Mo1 O12 84.34(18) . .
O1 Mo1 O12 71.65(17) . .
O2 Mo1 O11 159.06(19) . .
O3 Mo1 O11 93.9(2) . .
O4 Mo1 O11 71.97(17) . .
O1 Mo1 O11 81.20(18) . .
O12 Mo1 O11 70.18(15) . .
O6 Mo2 O5 105.9(2) . .
O6 Mo2 O7 100.9(2) . .
O5 Mo2 O7 97.8(2) . .
O6 Mo2 O4 96.3(2) . .
O5 Mo2 O4 101.3(2) . .
O7 Mo2 O4 149.6(2) . .
O6 Mo2 O11 162.5(2) . .
O5 Mo2 O11 89.42(19) . .
O7 Mo2 O11 84.87(18) . .
O4 Mo2 O11 72.02(17) . .
O6 Mo2 O10 94.7(2) . .
O5 Mo2 O10 158.5(2) . .
O7 Mo2 O10 71.71(17) . .
O4 Mo2 O10 82.15(17) . .
O11 Mo2 O10 71.25(15) . .
O9 Mo3 O8 106.2(3) . .
O9 Mo3 O7 96.8(2) . .
O8 Mo3 O7 101.4(2) . .
O9 Mo3 O1 100.6(2) . 3_676
O8 Mo3 O1 97.6(2) . 3_676
O7 Mo3 O1 149.4(2) . 3_676
O9 Mo3 O10 161.6(2) . .
O8 Mo3 O10 90.5(2) . .
O7 Mo3 O10 71.66(17) . .
O1 Mo3 O10 84.47(17) 3_676 .
O9 Mo3 O12 93.7(2) . 3_676
O8 Mo3 O12 159.1(2) . 3_676
O7 Mo3 O12 82.26(18) . 3_676
O1 Mo3 O12 71.78(17) 3_676 3_676
O10 Mo3 O12 70.93(15) . 3_676
O11 Cr1 O11 180.0 3_676 .
O11 Cr1 O12 96.03(18) 3_676 .
O11 Cr1 O12 83.97(18) . .
O11 Cr1 O12 83.97(18) 3_676 3_676
O11 Cr1 O12 96.03(18) . 3_676
O12 Cr1 O12 180.000(1) . 3_676
O11 Cr1 O10 84.85(18) 3_676 3_676
O11 Cr1 O10 95.15(18) . 3_676
O12 Cr1 O10 84.68(18) . 3_676
O12 Cr1 O10 95.32(18) 3_676 3_676
O11 Cr1 O10 95.15(18) 3_676 .
O11 Cr1 O10 84.85(18) . .
O12 Cr1 O10 95.32(18) . .
O12 Cr1 O10 84.68(18) 3_676 .
O10 Cr1 O10 180.000(1) 3_676 .
O13 Cu1 O15 172.19(19) . .
O13 Cu1 N1 82.1(2) . .
O15 Cu1 N1 91.0(2) . .
O13 Cu1 N2 95.4(2) . 4_576
O15 Cu1 N2 91.5(2) . 4_576
N1 Cu1 N2 177.2(2) . 4_576
O13 Cu1 O5 90.04(19) . .
O15 Cu1 O5 86.36(19) . .
N1 Cu1 O5 89.4(2) . .
N2 Cu1 O5 89.5(2) 4_576 .
O13 Cu1 O16 89.0(2) . .
O15 Cu1 O16 94.9(2) . .
N1 Cu1 O16 92.9(2) . .
N2 Cu1 O16 88.1(2) 4_576 .
O5 Cu1 O16 177.33(18) . .
Mo3 O1 Mo1 117.8(2) 3_676 .
Mo1 O4 Mo2 118.5(2) . .
Mo2 O5 Cu1 137.8(3) . .
Mo2 O7 Mo3 119.1(2) . .
Cr1 O10 Mo3 102.29(18) . .
Cr1 O10 Mo2 101.59(17) . .
Mo3 O10 Mo2 93.00(16) . .
Cr1 O11 Mo2 102.27(18) . .
Cr1 O11 Mo1 102.56(18) . .
Mo2 O11 Mo1 92.62(15) . .
Cr1 O12 Mo1 103.23(18) . .
Cr1 O12 Mo3 102.09(18) . 3_676
Mo1 O12 Mo3 93.97(16) . 3_676
C1 O13 Cu1 117.2(5) . .
C5 N1 C2 118.2(6) . .
C5 N1 Cu1 129.7(5) . .
C2 N1 Cu1 112.1(4) . .
C4 N2 C3 116.8(6) . .
C4 N2 Cu1 120.9(5) . 4_575
C3 N2 Cu1 122.1(5) . 4_575
O14 C1 O13 127.5(7) . .
O14 C1 C2 118.6(6) . .
O13 C1 C2 113.9(6) . .
N1 C2 C3 121.0(6) . .
N1 C2 C1 114.6(6) . .
C3 C2 C1 124.3(7) . .
N2 C3 C2 121.8(7) . .
N2 C3 H3 119.1 . .
C2 C3 H3 119.1 . .
N2 C4 C5 121.9(7) . .
N2 C4 H4 119.0 . .
C5 C4 H4 119.0 . .
N1 C5 C4 120.2(7) . .
N1 C5 H5 119.9 . .
C4 C5 H5 119.9 . .

loop_
_geom_bond_atom_site_label_1
_geom_bond_atom_site_label_2
_geom_bond_distance
_geom_bond_site_symmetry_2
Mo1 O2 1.705(5) .
Mo1 O3 1.719(5) .
Mo1 O4 1.906(5) .
Mo1 O1 1.965(5) .
Mo1 O12 2.276(4) .
Mo1 O11 2.302(4) .
Mo2 O6 1.703(5) .
Mo2 O5 1.707(5) .
Mo2 O7 1.921(5) .
Mo2 O4 1.942(5) .
Mo2 O11 2.274(5) .
Mo2 O10 2.285(4) .
Mo3 O9 1.689(5) .
Mo3 O8 1.706(5) .
Mo3 O7 1.924(4) .
Mo3 O1 1.936(5) 3_676
Mo3 O10 2.285(4) .
Mo3 O12 2.292(5) 3_676
Cr1 O11 1.964(4) 3_676
Cr1 O11 1.964(4) .
Cr1 O12 1.971(4) .
Cr1 O12 1.971(4) 3_676
Cr1 O10 1.972(4) 3_676
Cr1 O10 1.972(4) .
Cu1 O13 1.949(5) .
Cu1 O15 1.980(5) .
Cu1 N1 2.022(5) .
Cu1 N2 2.042(6) 4_576
Cu1 O5 2.318(5) .
Cu1 O16 2.349(5) .
O1 Mo3 1.936(5) 3_676
O12 Mo3 2.292(5) 3_676
O13 C1 1.280(8) .
O14 C1 1.223(8) .
N1 C5 1.326(9) .
N1 C2 1.339(8) .
N2 C4 1.324(9) .
N2 C3 1.347(9) .
N2 Cu1 2.042(6) 4_575
C1 C2 1.529(10) .
C2 C3 1.362(9) .
C3 H3 0.9300 .
C4 C5 1.395(10) .
C4 H4 0.9300 .
C5 H5 0.9300 .

loop_
_geom_torsion_atom_site_label_1
_geom_torsion_atom_site_label_2
_geom_torsion_atom_site_label_3
_geom_torsion_atom_site_label_4
_geom_torsion
_geom_torsion_site_symmetry_1
_geom_torsion_site_symmetry_4
O2 Mo1 O1 Mo3 -67.3(3) . 3_676
O3 Mo1 O1 Mo3 -175.5(3) . 3_676
O4 Mo1 O1 Mo3 61.0(5) . 3_676
O12 Mo1 O1 Mo3 19.6(2) . 3_676
O11 Mo1 O1 Mo3 91.5(2) . 3_676
O2 Mo1 O4 Mo2 -180.0(3) . .
O3 Mo1 O4 Mo2 -70.8(3) . .
O1 Mo1 O4 Mo2 51.5(5) . .
O12 Mo1 O4 Mo2 90.6(2) . .
O11 Mo1 O4 Mo2 19.6(2) . .
O6 Mo2 O4 Mo1 173.4(3) . .
O5 Mo2 O4 Mo1 65.8(3) . .
O7 Mo2 O4 Mo1 -62.2(5) . .
O11 Mo2 O4 Mo1 -19.9(2) . .
O10 Mo2 O4 Mo1 -92.6(2) . .
O6 Mo2 O5 Cu1 -27.3(5) . .
O7 Mo2 O5 Cu1 -131.1(4) . .
O4 Mo2 O5 Cu1 72.6(4) . .
O11 Mo2 O5 Cu1 144.2(4) . .
O10 Mo2 O5 Cu1 169.8(3) . .
O13 Cu1 O5 Mo2 55.8(4) . .
O15 Cu1 O5 Mo2 -117.3(4) . .
N1 Cu1 O5 Mo2 -26.3(4) . .
N2 Cu1 O5 Mo2 151.1(4) 4_576 .
O6 Mo2 O7 Mo3 72.3(3) . .
O5 Mo2 O7 Mo3 -179.7(3) . .
O4 Mo2 O7 Mo3 -51.1(5) . .
O11 Mo2 O7 Mo3 -91.0(3) . .
O10 Mo2 O7 Mo3 -19.1(2) . .
O9 Mo3 O7 Mo2 -175.7(3) . .
O8 Mo3 O7 Mo2 -67.6(3) . .
O1 Mo3 O7 Mo2 59.7(5) 3_676 .
O10 Mo3 O7 Mo2 19.1(2) . .
O12 Mo3 O7 Mo2 91.5(3) 3_676 .
O11 Cr1 O10 Mo3 82.69(18) 3_676 .
O11 Cr1 O10 Mo3 -97.31(18) . .
O12 Cr1 O10 Mo3 179.25(17) . .
O12 Cr1 O10 Mo3 -0.75(17) 3_676 .
O11 Cr1 O10 Mo2 178.39(17) 3_676 .
O11 Cr1 O10 Mo2 -1.61(17) . .
O12 Cr1 O10 Mo2 -85.05(18) . .
O12 Cr1 O10 Mo2 94.95(18) 3_676 .
O9 Mo3 O10 Cr1 35.3(7) . .
O8 Mo3 O10 Cr1 -169.5(2) . .
O7 Mo3 O10 Cr1 88.6(2) . .
O1 Mo3 O10 Cr1 -71.9(2) 3_676 .
O12 Mo3 O10 Cr1 0.68(15) 3_676 .
O9 Mo3 O10 Mo2 -67.2(7) . .
O8 Mo3 O10 Mo2 87.9(2) . .
O7 Mo3 O10 Mo2 -13.92(18) . .
O1 Mo3 O10 Mo2 -174.48(18) 3_676 .
O12 Mo3 O10 Mo2 -101.87(17) 3_676 .
O6 Mo2 O10 Cr1 170.8(2) . .
O5 Mo2 O10 Cr1 -25.7(6) . .
O7 Mo2 O10 Cr1 -89.3(2) . .
O4 Mo2 O10 Cr1 75.1(2) . .
O11 Mo2 O10 Cr1 1.47(16) . .
O6 Mo2 O10 Mo3 -86.0(2) . .
O5 Mo2 O10 Mo3 77.5(6) . .
O7 Mo2 O10 Mo3 13.94(17) . .
O4 Mo2 O10 Mo3 178.26(18) . .
O11 Mo2 O10 Mo3 104.66(17) . .
O12 Cr1 O11 Mo2 97.55(19) . .
O12 Cr1 O11 Mo2 -82.45(19) 3_676 .
O10 Cr1 O11 Mo2 -178.37(17) 3_676 .
O10 Cr1 O11 Mo2 1.63(17) . .
O12 Cr1 O11 Mo1 2.02(18) . .
O12 Cr1 O11 Mo1 -177.98(18) 3_676 .
O10 Cr1 O11 Mo1 86.10(19) 3_676 .
O10 Cr1 O11 Mo1 -93.90(19) . .
O6 Mo2 O11 Cr1 -39.5(8) . .
O5 Mo2 O11 Cr1 168.9(2) . .
O7 Mo2 O11 Cr1 70.9(2) . .
O4 Mo2 O11 Cr1 -89.1(2) . .
O10 Mo2 O11 Cr1 -1.48(16) . .
O6 Mo2 O11 Mo1 64.0(7) . .
O5 Mo2 O11 Mo1 -87.7(2) . .
O7 Mo2 O11 Mo1 174.39(17) . .
O4 Mo2 O11 Mo1 14.35(15) . .
O10 Mo2 O11 Mo1 101.98(17) . .
O2 Mo1 O11 Cr1 20.7(7) . .
O3 Mo1 O11 Cr1 -170.9(2) . .
O4 Mo1 O11 Cr1 88.6(2) . .
O1 Mo1 O11 Cr1 -75.4(2) . .
O12 Mo1 O11 Cr1 -1.85(17) . .
O2 Mo1 O11 Mo2 -82.5(6) . .
O3 Mo1 O11 Mo2 85.9(2) . .
O4 Mo1 O11 Mo2 -14.63(16) . .
O1 Mo1 O11 Mo2 -178.61(18) . .
O12 Mo1 O11 Mo2 -105.04(18) . .
O11 Cr1 O12 Mo1 177.95(18) 3_676 .
O11 Cr1 O12 Mo1 -2.05(18) . .
O10 Cr1 O12 Mo1 -97.82(19) 3_676 .
O10 Cr1 O12 Mo1 82.18(19) . .
O11 Cr1 O12 Mo3 -84.97(19) 3_676 3_676
O11 Cr1 O12 Mo3 95.03(19) . 3_676
O10 Cr1 O12 Mo3 -0.75(17) 3_676 3_676
O10 Cr1 O12 Mo3 179.25(17) . 3_676
O2 Mo1 O12 Cr1 -170.3(2) . .
O3 Mo1 O12 Cr1 37.0(7) . .
O4 Mo1 O12 Cr1 -71.0(2) . .
O1 Mo1 O12 Cr1 88.9(2) . .
O11 Mo1 O12 Cr1 1.85(17) . .
O2 Mo1 O12 Mo3 86.3(2) . 3_676
O3 Mo1 O12 Mo3 -66.4(7) . 3_676
O4 Mo1 O12 Mo3 -174.42(18) . 3_676
O1 Mo1 O12 Mo3 -14.54(17) . 3_676
O11 Mo1 O12 Mo3 -101.57(17) . 3_676
N1 Cu1 O13 C1 1.1(5) . .
N2 Cu1 O13 C1 -177.8(5) 4_576 .
O5 Cu1 O13 C1 -88.3(5) . .
O16 Cu1 O13 C1 94.2(5) . .
O13 Cu1 N1 C5 -177.5(6) . .
O15 Cu1 N1 C5 -1.0(6) . .
O5 Cu1 N1 C5 -87.4(6) . .
O16 Cu1 N1 C5 93.9(6) . .
O13 Cu1 N1 C2 1.3(4) . .
O15 Cu1 N1 C2 177.7(5) . .
O5 Cu1 N1 C2 91.4(4) . .
O16 Cu1 N1 C2 -87.3(5) . .
Cu1 O13 C1 O14 178.1(6) . .
Cu1 O13 C1 C2 -3.0(7) . .
C5 N1 C2 C3 -2.1(10) . .
Cu1 N1 C2 C3 178.9(5) . .
C5 N1 C2 C1 175.8(6) . .
Cu1 N1 C2 C1 -3.1(7) . .
O14 C1 C2 N1 -177.0(6) . .
O13 C1 C2 N1 4.1(8) . .
O14 C1 C2 C3 1.0(10) . .
O13 C1 C2 C3 -178.0(6) . .
C4 N2 C3 C2 1.7(10) . .
Cu1 N2 C3 C2 -172.7(5) 4_575 .
N1 C2 C3 N2 0.8(10) . .
C1 C2 C3 N2 -177.0(6) . .
C3 N2 C4 C5 -2.9(10) . .
Cu1 N2 C4 C5 171.6(6) 4_575 .
C2 N1 C5 C4 1.0(10) . .
Cu1 N1 C5 C4 179.7(5) . .
N2 C4 C5 N1 1.6(11) . .
